data_4076240
loop_
_publ_author_name
'Nishibayashi, Yoshiaki'
'Imajima, Hiroaki'
'Onodera, Gen'
'Hidai, Masanobu'
'Uemura, Sakae'

_publ_section_title
;
 Preparation of a Series of Chalcogenolate-Bridged Diruthenium Complexes
 and Their Catalytic Activities toward Propargylic Substitution Reactions
;
_journal_issue 1
_journal_name_full Organometallics
_journal_page_first 26
_journal_paper_doi 10.1021/om034137k
_journal_volume 23
_journal_year 2004
_chemical_formula_moiety 'C23 H38 Cl F3 O4 S Ru2 Te2 '
_chemical_formula_sum 'C23 H38 Cl F3 O4 Ru2 S Te2'
_chemical_formula_weight 960.40
_space_group_IT_number 2
_symmetry_cell_setting triclinic
_symmetry_Int_Tables_number 2
_symmetry_space_group_name_Hall '-P 1'
_symmetry_space_group_name_H-M 'P -1'
_cell_angle_alpha 72.990(5)
_cell_angle_beta 75.313(2)
_cell_angle_gamma 79.315(4)
_cell_formula_units_Z 2
_cell_length_a 8.7069(7)
_cell_length_b 12.381(1)
_cell_length_c 15.599(1)
_cell_measurement_reflns_used 7704
_cell_measurement_temperature 296.1
_cell_measurement_theta_max 27.5
_cell_measurement_theta_min 1.4
_cell_volume 1544.2(2)
_computing_cell_refinement PROCESS-AUTO
_computing_data_collection PROCESS-AUTO
_computing_data_reduction CrystalStructure
_computing_publication_material 'CrystalStructure Ver. 2.00'
_computing_structure_refinement CRYSTALS
_computing_structure_solution 'DIRDIF99 (PATTY)'
_diffrn_detector_area_resol_mean 10.00
_diffrn_measured_fraction_theta_full 0.9921
_diffrn_measured_fraction_theta_max 0.9775
_diffrn_measurement_device_type 'Rigaku RAXIS-RAPID'
_diffrn_measurement_method \w
_diffrn_radiation_type 'Mo K\a'
_diffrn_radiation_wavelength 0.7107
_diffrn_reflns_av_R_equivalents 0.040
_diffrn_reflns_limit_h_max 9
_diffrn_reflns_limit_h_min -11
_diffrn_reflns_limit_k_max 16
_diffrn_reflns_limit_k_min -16
_diffrn_reflns_limit_l_max 20
_diffrn_reflns_limit_l_min -20
_diffrn_reflns_number 14611
_diffrn_reflns_theta_full 22.50
_diffrn_reflns_theta_max 27.45
_exptl_absorpt_coefficient_mu 3.029
_exptl_absorpt_correction_T_max 0.739
_exptl_absorpt_correction_T_min 0.420
_exptl_absorpt_correction_type multi-scan
_exptl_absorpt_process_details
;
    Higashi, T. (1995). Program for Absorption Correction.
    Rigaku Corporation, Tokyo, Japan.
;
_exptl_crystal_colour black
_exptl_crystal_density_diffrn 2.065
_exptl_crystal_density_method 'not measured'
_exptl_crystal_description block
_exptl_crystal_size_max 0.40
_exptl_crystal_size_mid 0.30
_exptl_crystal_size_min 0.10
_refine_diff_density_max 1.47
_refine_diff_density_min -1.96
_refine_ls_extinction_coef 6.6(2)
_refine_ls_extinction_method 'Larson (1970) Crystallographic Computing eq. 22'
_refine_ls_goodness_of_fit_ref 2.575
_refine_ls_hydrogen_treatment refall
_refine_ls_number_parameters 362
_refine_ls_number_reflns 3492
_refine_ls_R_factor_gt 0.0390
_refine_ls_shift/su_max 0.0730
_refine_ls_structure_factor_coef F
_refine_ls_weighting_details 'w = 1.0'
_refine_ls_weighting_scheme unit
_refine_ls_wR_factor_ref 0.0520
_reflns_number_gt 3492
_reflns_number_total 6904
_reflns_threshold_expression F^2^>2.0\s(F^2^)
_cod_data_source_file om034137ksi20030828_070742.cif
_cod_data_source_block '_rute+____________________'
_cod_original_sg_symbol_H-M 'P -1       '
_cod_original_formula_sum 'C23 H38 Cl F3 O4 S Ru2 Te2 '
_cod_database_code 4076240

loop_
_symmetry_equiv_pos_as_xyz
x,y,z
-x,-y,-z

loop_
_atom_site_label
_atom_site_type_symbol
_atom_site_fract_x
_atom_site_fract_y
_atom_site_fract_z
_atom_site_U_iso_or_equiv
_atom_site_adp_type
_atom_site_occupancy
_atom_site_symmetry_multiplicity
_atom_site_calc_flag
Te1 Te 0.1906(1) 0.31888(7) 0.08576(5) 0.0430(2) Uani 1.00 1 d
Te2 Te 0.1315(1) 0.11351(7) 0.35771(5) 0.0463(2) Uani 1.00 1 d
Ru1 Ru 0.1523(1) 0.31800(8) 0.25483(6) 0.0373(3) Uani 1.00 1 d
Ru2 Ru 0.1674(1) 0.11374(8) 0.18774(6) 0.0350(3) Uani 1.00 1 d
Cl1 Cl 0.4417(4) 0.2913(3) 0.2416(3) 0.059(1) Uani 1.00 1 d
S1 S 0.3669(5) 0.2321(3) 0.7363(3) 0.061(1) Uani 1.00 1 d
F1 F 0.573(2) 0.311(1) 0.5905(8) 0.162(6) Uani 1.00 1 d
F2 F 0.382(2) 0.246(1) 0.5653(7) 0.123(5) Uani 1.00 1 d
F3 F 0.342(2) 0.405(1) 0.597(1) 0.176(7) Uani 1.00 1 d
O1 O 0.4319(9) 0.0891(6) 0.1729(5) 0.044(2) Uani 1.00 1 d
O2 O 0.457(1) 0.1229(8) 0.7405(8) 0.082(4) Uani 1.00 1 d
O3 O 0.429(2) 0.2975(9) 0.7798(8) 0.092(4) Uani 1.00 1 d
O4 O 0.203(1) 0.236(1) 0.7533(9) 0.109(5) Uani 1.00 1 d
C1 C 0.133(2) 0.466(1) 0.311(1) 0.053(4) Uani 1.00 1 d
C2 C 0.077(2) 0.503(1) 0.2275(9) 0.058(4) Uani 1.00 1 d
C3 C -0.052(1) 0.448(1) 0.2381(9) 0.053(4) Uani 1.00 1 d
C4 C -0.085(1) 0.376(1) 0.3269(9) 0.050(4) Uani 1.00 1 d
C5 C 0.029(2) 0.389(1) 0.3716(9) 0.060(4) Uani 1.00 1 d
C6 C 0.262(2) 0.507(2) 0.334(1) 0.106(8) Uani 1.00 1 d
C7 C 0.141(3) 0.595(1) 0.145(1) 0.117(7) Uani 1.00 1 d
C8 C -0.165(2) 0.477(1) 0.171(1) 0.090(6) Uani 1.00 1 d
C9 C -0.236(2) 0.318(1) 0.370(1) 0.086(6) Uani 1.00 1 d
C10 C 0.035(3) 0.339(1) 0.474(1) 0.113(8) Uani 1.00 1 d
C11 C 0.101(1) 0.067(1) 0.0761(8) 0.040(3) Uani 1.00 1 d
C12 C 0.175(1) -0.033(1) 0.1309(9) 0.046(4) Uani 1.00 1 d
C13 C 0.083(2) -0.054(1) 0.2205(9) 0.049(4) Uani 1.00 1 d
C14 C -0.051(1) 0.033(1) 0.2244(9) 0.051(4) Uani 1.00 1 d
C15 C -0.040(1) 0.109(1) 0.1339(8) 0.045(4) Uani 1.00 1 d
C16 C 0.155(2) 0.110(1) -0.0258(9) 0.060(4) Uani 1.00 1 d
C17 C 0.324(2) -0.104(1) 0.096(1) 0.064(5) Uani 1.00 1 d
C18 C 0.114(2) -0.157(1) 0.297(1) 0.074(5) Uani 1.00 1 d
C19 C -0.194(2) 0.034(1) 0.301(1) 0.071(5) Uani 1.00 1 d
C20 C -0.165(1) 0.200(1) 0.102(1) 0.066(5) Uani 1.00 1 d
C21 C 0.431(2) 0.332(1) 0.015(1) 0.078(5) Uani 1.00 1 d
C22 C 0.353(2) 0.047(1) 0.406(1) 0.076(5) Uani 1.00 1 d
C23 C 0.420(2) 0.304(2) 0.616(1) 0.086(7) Uani 1.00 1 d
H1 H 0.498(2) 0.315(1) 0.058(1) 0.088(6) Uiso 1.00 1 c
H2 H 0.463(2) 0.280(1) -0.022(1) 0.088(6) Uiso 1.00 1 c
H3 H 0.440(2) 0.408(1) -0.022(1) 0.088(6) Uiso 1.00 1 c
H4 H 0.345(2) -0.028(1) 0.444(1) 0.091(6) Uiso 1.00 1 c
H5 H 0.440(2) 0.047(1) 0.355(1) 0.091(6) Uiso 1.00 1 c
H6 H 0.370(2) 0.094(1) 0.441(1) 0.091(6) Uiso 1.00 1 c
H7 H 0.337(2) 0.444(2) 0.355(1) 0.14(1) Uiso 1.00 1 c
H8 H 0.315(2) 0.558(2) 0.281(1) 0.14(1) Uiso 1.00 1 c
H9 H 0.218(2) 0.545(2) 0.381(1) 0.14(1) Uiso 1.00 1 c
H10 H 0.232(3) 0.618(1) 0.156(1) 0.120(8) Uiso 1.00 1 c
H11 H 0.172(3) 0.566(1) 0.093(1) 0.120(8) Uiso 1.00 1 c
H12 H 0.061(3) 0.658(1) 0.136(1) 0.120(8) Uiso 1.00 1 c
H13 H -0.215(2) 0.553(1) 0.166(1) 0.109(8) Uiso 1.00 1 c
H14 H -0.106(2) 0.470(1) 0.113(1) 0.109(8) Uiso 1.00 1 c
H15 H -0.245(2) 0.427(1) 0.194(1) 0.109(8) Uiso 1.00 1 c
H16 H -0.327(2) 0.374(1) 0.371(1) 0.099(7) Uiso 1.00 1 c
H17 H -0.244(2) 0.270(1) 0.334(1) 0.099(7) Uiso 1.00 1 c
H18 H -0.232(2) 0.275(1) 0.430(1) 0.099(7) Uiso 1.00 1 c
H19 H 0.016(3) 0.399(1) 0.503(1) 0.13(1) Uiso 1.00 1 c
H20 H -0.045(3) 0.289(1) 0.503(1) 0.13(1) Uiso 1.00 1 c
H21 H 0.137(3) 0.298(1) 0.479(1) 0.13(1) Uiso 1.00 1 c
H22 H 0.262(2) 0.126(1) -0.0399(9) 0.072(5) Uiso 1.00 1 c
H23 H 0.149(2) 0.053(1) -0.0543(9) 0.072(5) Uiso 1.00 1 c
H24 H 0.088(2) 0.177(1) -0.0478(9) 0.072(5) Uiso 1.00 1 c
H25 H 0.299(2) -0.178(1) 0.104(1) 0.082(6) Uiso 1.00 1 c
H26 H 0.363(2) -0.071(1) 0.033(1) 0.082(6) Uiso 1.00 1 c
H27 H 0.403(2) -0.108(1) 0.129(1) 0.082(6) Uiso 1.00 1 c
H28 H 0.036(2) -0.152(1) 0.351(1) 0.085(6) Uiso 1.00 1 c
H29 H 0.109(2) -0.224(1) 0.281(1) 0.085(6) Uiso 1.00 1 c
H30 H 0.218(2) -0.159(1) 0.308(1) 0.085(6) Uiso 1.00 1 c
H31 H -0.215(2) 0.106(1) 0.314(1) 0.087(6) Uiso 1.00 1 c
H32 H -0.284(2) 0.020(1) 0.284(1) 0.086(6) Uiso 1.00 1 c
H33 H -0.174(2) -0.024(1) 0.354(1) 0.087(6) Uiso 1.00 1 c
H34 H -0.119(1) 0.268(1) 0.069(1) 0.083(6) Uiso 1.00 1 c
H35 H -0.212(1) 0.176(1) 0.062(1) 0.083(6) Uiso 1.00 1 c
H36 H -0.245(1) 0.213(1) 0.153(1) 0.083(6) Uiso 1.00 1 c

loop_
_atom_site_aniso_label
_atom_site_aniso_U_11
_atom_site_aniso_U_22
_atom_site_aniso_U_33
_atom_site_aniso_U_12
_atom_site_aniso_U_13
_atom_site_aniso_U_23
Te1 0.0457(5) 0.0387(5) 0.0369(5) -0.0017(4) -0.0026(4) -0.0054(4)
Te2 0.0531(5) 0.0420(5) 0.0376(5) -0.0024(4) -0.0073(4) -0.0048(4)
Ru1 0.0370(6) 0.0335(5) 0.0374(6) 0.0002(4) -0.0040(4) -0.0090(4)
Ru2 0.0329(5) 0.0336(5) 0.0363(5) -0.0034(4) -0.0057(4) -0.0074(4)
Cl1 0.042(2) 0.060(2) 0.081(2) -0.006(2) -0.010(2) -0.031(2)
S1 0.064(2) 0.051(2) 0.064(2) 0.000(2) -0.018(2) -0.013(2)
F1 0.12(1) 0.25(2) 0.092(9) -0.07(1) -0.002(8) -0.00(1)
F2 0.16(1) 0.14(1) 0.081(7) 0.007(8) -0.057(7) -0.036(7)
F3 0.29(2) 0.072(8) 0.15(1) 0.01(1) -0.10(1) 0.018(8)
O1 0.030(4) 0.042(5) 0.055(5) 0.000(3) -0.004(4) -0.014(4)
O2 0.101(8) 0.052(6) 0.097(8) 0.019(6) -0.048(7) -0.022(6)
O3 0.12(1) 0.073(7) 0.109(9) 0.008(7) -0.062(8) -0.041(7)
O4 0.049(7) 0.15(1) 0.11(1) -0.014(7) -0.012(6) -0.016(9)
C1 0.050(8) 0.040(7) 0.07(1) 0.004(6) -0.012(7) -0.031(7)
C2 0.08(1) 0.032(7) 0.057(9) 0.001(7) -0.003(8) -0.010(6)
C3 0.039(7) 0.046(8) 0.062(9) 0.024(6) -0.007(6) -0.017(7)
C4 0.037(7) 0.043(7) 0.066(9) 0.009(6) -0.007(7) -0.020(7)
C5 0.08(1) 0.046(8) 0.042(8) 0.008(7) 0.003(7) -0.021(6)
C6 0.09(1) 0.09(1) 0.17(2) -0.01(1) -0.02(1) -0.08(1)
C7 0.16(2) 0.05(1) 0.09(1) -0.01(1) 0.04(1) -0.001(9)
C8 0.08(1) 0.10(1) 0.09(1) 0.06(1) -0.04(1) -0.05(1)
C9 0.06(1) 0.08(1) 0.10(1) -0.011(9) 0.019(9) -0.04(1)
C10 0.22(3) 0.07(1) 0.05(1) 0.00(1) -0.03(1) -0.018(8)
C11 0.028(6) 0.047(7) 0.051(7) 0.010(5) -0.024(6) -0.018(6)
C12 0.043(7) 0.044(7) 0.059(8) -0.001(6) -0.020(6) -0.020(6)
C13 0.062(8) 0.037(7) 0.055(8) -0.015(6) -0.028(7) -0.003(6)
C14 0.046(8) 0.052(8) 0.059(8) -0.029(7) -0.003(6) -0.012(7)
C15 0.039(7) 0.047(7) 0.053(8) -0.006(6) -0.013(6) -0.015(6)
C16 0.054(8) 0.07(1) 0.054(8) -0.006(7) -0.007(7) -0.020(7)
C17 0.052(8) 0.07(1) 0.08(1) 0.006(7) -0.022(8) -0.043(8)
C18 0.09(1) 0.046(9) 0.07(1) -0.006(8) -0.021(9) 0.001(7)
C19 0.07(1) 0.08(1) 0.07(1) -0.034(8) 0.000(8) -0.020(8)
C20 0.035(7) 0.08(1) 0.10(1) 0.011(7) -0.032(8) -0.030(9)
C21 0.07(1) 0.08(1) 0.07(1) -0.021(8) 0.026(8) -0.027(9)
C22 0.08(1) 0.09(1) 0.06(1) 0.024(9) -0.038(8) -0.022(8)
C23 0.08(1) 0.10(1) 0.08(1) -0.01(1) -0.01(1) -0.03(1)

loop_
_atom_type_symbol
_atom_type_description
_atom_type_scat_dispersion_real
_atom_type_scat_dispersion_imag
_atom_type_scat_source
F F 0.026 0.016
;
International Tables for Crystallography
(1992, Vol. C, Tables 4.2.6.8 and 6.1.1.4)
;
O O 0.017 0.010
;
International Tables for Crystallography
(1992, Vol. C, Tables 4.2.6.8 and 6.1.1.4)
;
Ru Ru -1.118 0.919
;
International Tables for Crystallography
(1992, Vol. C, Tables 4.2.6.8 and 6.1.1.4)
;
S S 0.148 0.159
;
International Tables for Crystallography
(1992, Vol. C, Tables 4.2.6.8 and 6.1.1.4)
;
Te Te -0.474 1.812
;
International Tables for Crystallography
(1992, Vol. C, Tables 4.2.6.8 and 6.1.1.4)
;
C C 0.006 0.003
;
International Tables for Crystallography
(1992, Vol. C, Tables 4.2.6.8 and 6.1.1.4)
;
H H 0.000 0.000
;
International Tables for Crystallography
(1992, Vol. C, Table 6.1.1.4)
;
Cl Cl 0.174 0.200
;
International Tables for Crystallography
(1992, Vol. C, Tables 4.2.6.8 and 6.1.1.4)
;

loop_
_geom_angle_atom_site_label_1
_geom_angle_atom_site_label_2
_geom_angle_atom_site_label_3
_geom_angle
_geom_angle_publ_flag
Ru1 Te1 Ru2 70.54(4) yes
Ru1 Te1 C21 111.6(5) yes
Ru2 Te1 C21 109.1(4) yes
Ru1 Te2 Ru2 70.32(4) yes
Ru1 Te2 C22 109.4(5) yes
Ru2 Te2 C22 111.3(4) yes
Te1 Ru1 Te2 109.93(4) yes
Te1 Ru1 Ru2 54.97(3) yes
Te2 Ru1 Ru2 54.96(3) yes
Te1 Ru1 Cl1 90.76(9) yes
Te2 Ru1 Cl1 90.81(9) yes
Ru2 Ru1 Cl1 91.80(8) yes
Te1 Ru1 C1 127.4(4) yes
Te2 Ru1 C1 122.6(4) yes
Ru2 Ru1 C1 177.2(4) yes
Cl1 Ru1 C1 89.6(3) yes
Te1 Ru1 C2 93.0(4) yes
Te2 Ru1 C2 151.1(4) yes
Ru2 Ru1 C2 143.7(4) yes
Cl1 Ru1 C2 106.7(4) yes
C1 Ru1 C2 37.7(5) yes
Te1 Ru1 C3 88.6(4) yes
Te2 Ru1 C3 124.0(4) yes
Ru2 Ru1 C3 117.3(4) yes
Cl1 Ru1 C3 143.0(4) yes
C1 Ru1 C3 62.4(5) yes
Te1 Ru1 C4 118.4(4) yes
Te2 Ru1 C4 90.9(3) yes
Ru2 Ru1 C4 114.9(3) yes
Cl1 Ru1 C4 148.1(4) yes
C1 Ru1 C4 63.0(5) yes
Te1 Ru1 C5 150.1(4) yes
Te2 Ru1 C5 90.8(4) yes
Ru2 Ru1 C5 139.9(4) yes
Cl1 Ru1 C5 110.8(4) yes
C1 Ru1 C5 37.3(5) yes
C2 Ru1 C3 36.5(5) yes
C2 Ru1 C4 62.1(5) yes
C3 Ru1 C4 37.4(5) yes
C2 Ru1 C5 61.8(5) yes
C3 Ru1 C5 61.7(5) yes
C4 Ru1 C5 37.3(5) yes
Te1 Ru2 Te2 109.20(4) yes
Te1 Ru2 Ru1 54.48(3) yes
Te2 Ru2 Ru1 54.72(3) yes
Te1 Ru2 O1 88.4(2) yes
Te2 Ru2 O1 89.9(2) yes
Ru1 Ru2 O1 88.9(2) yes
Te1 Ru2 C11 89.9(3) yes
Te2 Ru2 C11 152.5(3) yes
Ru1 Ru2 C11 139.5(3) yes
O1 Ru2 C11 110.9(3) yes
Te1 Ru2 C12 122.7(3) yes
Te2 Ru2 C12 128.1(3) yes
Ru1 Ru2 C12 177.0(3) yes
O1 Ru2 C12 92.1(4) yes
C11 Ru2 C12 37.6(4) yes
Te1 Ru2 C13 151.1(3) yes
Te2 Ru2 C13 94.4(3) yes
Ru1 Ru2 C13 145.1(4) yes
O1 Ru2 C13 108.7(4) yes
C11 Ru2 C13 62.6(4) yes
Te1 Ru2 C14 123.1(4) yes
Te2 Ru2 C14 89.3(3) yes
Ru1 Ru2 C14 117.1(3) yes
O1 Ru2 C14 146.7(4) yes
C11 Ru2 C14 63.5(5) yes
Te1 Ru2 C15 89.4(3) yes
Te2 Ru2 C15 120.1(3) yes
Ru1 Ru2 C15 114.6(3) yes
O1 Ru2 C15 148.8(4) yes
C11 Ru2 C15 38.0(4) yes
C12 Ru2 C13 36.8(5) yes
C12 Ru2 C14 63.1(5) yes
C13 Ru2 C14 38.2(5) yes
C12 Ru2 C15 63.4(4) yes
C13 Ru2 C15 63.8(4) yes
C14 Ru2 C15 38.5(5) yes
O2 S1 O3 111.5(7) yes
O2 S1 O4 116.4(8) yes
O3 S1 O4 117.1(8) yes
O2 S1 C23 102.4(8) yes
O3 S1 C23 103.2(9) yes
O4 S1 C23 103.7(8) yes
Ru1 C1 C2 70.9(7) yes
Ru1 C1 C5 70.7(7) yes
C2 C1 C5 105.4(12) yes
Ru1 C1 C6 127.4(10) yes
C2 C1 C6 128.1(15) yes
C5 C1 C6 126.2(15) yes
Ru1 C2 C1 71.4(7) yes
Ru1 C2 C3 70.5(7) yes
C1 C2 C3 108.5(12) yes
Ru1 C2 C7 127.6(10) yes
C1 C2 C7 124.7(15) yes
C3 C2 C7 126.6(16) yes
Ru1 C3 C2 73.0(7) yes
Ru1 C3 C4 71.8(7) yes
C2 C3 C4 109.9(12) yes
Ru1 C3 C8 131.7(9) yes
C2 C3 C8 125.1(14) yes
C4 C3 C8 123.9(14) yes
Ru1 C4 C3 70.9(7) yes
Ru1 C4 C5 71.7(7) yes
C3 C4 C5 106.4(12) yes
Ru1 C4 C9 132.1(9) yes
C3 C4 C9 124.7(13) yes
C5 C4 C9 127.7(14) yes
Ru1 C5 C1 72.0(7) yes
Ru1 C5 C4 71.1(7) yes
C1 C5 C4 109.8(12) yes
Ru1 C5 C10 128.5(10) yes
C1 C5 C10 122.5(15) yes
C4 C5 C10 127.4(15) yes
C1 C6 H7 109.6(9) no
C1 C6 H8 109.4(11) no
H7 C6 H8 109.474(8) no
C1 C6 H9 109.4(9) no
H7 C6 H9 109.478(6) no
H8 C6 H9 109.470(8) no
C2 C7 H10 109.5(11) no
C2 C7 H11 109.5(9) no
H10 C7 H11 109.473(7) no
C2 C7 H12 109.5(9) no
H10 C7 H12 109.469(7) no
H11 C7 H12 109.475(8) no
C3 C8 H13 109.6(8) no
C3 C8 H14 109.4(8) no
H13 C8 H14 109.470(7) no
C3 C8 H15 109.4(9) no
H13 C8 H15 109.469(8) no
H14 C8 H15 109.476(7) no
C4 C9 H16 109.5(8) no
C4 C9 H17 109.4(8) no
H16 C9 H17 109.472(7) no
C4 C9 H18 109.4(9) no
H16 C9 H18 109.472(6) no
H17 C9 H18 109.476(9) no
C5 C10 H19 109.4(8) no
C5 C10 H20 109.3(10) no
H19 C10 H20 109.476(7) no
C5 C10 H21 109.7(10) no
H19 C10 H21 109.472(6) no
H20 C10 H21 109.467(9) no
Ru2 C11 C12 71.3(6) yes
Ru2 C11 C15 69.9(6) yes
C12 C11 C15 108.1(11) yes
Ru2 C11 C16 129.3(9) yes
C12 C11 C16 123.9(11) yes
C15 C11 C16 127.7(10) yes
Ru2 C12 C11 71.1(6) yes
Ru2 C12 C13 71.1(7) yes
C11 C12 C13 108.6(11) yes
Ru2 C12 C17 125.8(9) yes
C11 C12 C17 125.0(12) yes
C13 C12 C17 126.3(12) yes
Ru2 C13 C12 72.1(7) yes
Ru2 C13 C14 69.9(6) yes
C12 C13 C14 108.6(11) yes
Ru2 C13 C18 127.4(9) yes
C12 C13 C18 125.0(12) yes
C14 C13 C18 126.2(13) yes
Ru2 C14 C13 71.9(7) yes
Ru2 C14 C15 71.0(6) yes
C13 C14 C15 107.6(11) yes
Ru2 C14 C19 131.6(9) yes
C13 C14 C19 127.1(12) yes
C15 C14 C19 124.3(13) yes
Ru2 C15 C11 72.1(6) yes
Ru2 C15 C14 70.5(7) yes
C11 C15 C14 107.1(10) yes
Ru2 C15 C20 131.9(9) yes
C11 C15 C20 125.4(11) yes
C14 C15 C20 126.4(12) yes
C11 C16 H22 109.5(7) no
C11 C16 H23 109.4(7) no
H22 C16 H23 109.468(6) no
C11 C16 H24 109.5(7) no
H22 C16 H24 109.473(7) no
H23 C16 H24 109.469(7) no
C12 C17 H25 109.4(7) no
C12 C17 H26 109.5(8) no
H25 C17 H26 109.477(7) no
C12 C17 H27 109.5(7) no
H25 C17 H27 109.473(7) no
H26 C17 H27 109.472(4) no
C13 C18 H28 109.5(8) no
C13 C18 H29 109.4(8) no
H28 C18 H29 109.470(7) no
C13 C18 H30 109.5(8) no
H28 C18 H30 109.480(8) no
H29 C18 H30 109.471(7) no
C14 C19 H31 109.4(7) no
C14 C19 H32 109.5(7) no
H31 C19 H32 109.473(6) no
C14 C19 H33 109.5(8) no
H31 C19 H33 109.471(7) no
H32 C19 H33 109.474(7) no
C15 C20 H34 109.5(7) no
C15 C20 H35 109.5(7) no
H34 C20 H35 109.474(6) no
C15 C20 H36 109.4(8) no
H34 C20 H36 109.471(8) no
H35 C20 H36 109.474(6) no
Te1 C21 H1 109.5(5) no
Te1 C21 H2 109.5(4) no
H1 C21 H2 109.474(7) no
Te1 C21 H3 109.5(4) no
H1 C21 H3 109.469(7) no
H2 C21 H3 109.472(9) no
Te2 C22 H4 109.4(5) no
Te2 C22 H5 109.5(4) no
H4 C22 H5 109.478(8) no
Te2 C22 H6 109.4(4) no
H4 C22 H6 109.469(8) no
H5 C22 H6 109.469(7) no
S1 C23 F1 110.7(14) yes
S1 C23 F2 110.2(14) yes
F1 C23 F2 107.9(16) yes
S1 C23 F3 111.5(14) yes
F1 C23 F3 109.4(19) yes
F2 C23 F3 107.0(17) yes

loop_
_geom_bond_atom_site_label_1
_geom_bond_atom_site_label_2
_geom_bond_distance
_geom_bond_publ_flag
Te1 Ru1 2.5701(13) yes
Te1 Ru2 2.5857(12) yes
Te1 C21 2.115(13) yes
Te2 Ru1 2.5815(13) yes
Te2 Ru2 2.5890(13) yes
Te2 C22 2.178(13) yes
Ru1 Ru2 2.9773(13) yes
Ru1 Cl1 2.443(3) yes
Ru1 C1 2.216(12) yes
Ru1 C2 2.210(12) yes
Ru1 C3 2.179(11) yes
Ru1 C4 2.190(12) yes
Ru1 C5 2.198(12) yes
Ru2 O1 2.227(7) yes
Ru2 C11 2.219(11) yes
Ru2 C12 2.223(12) yes
Ru2 C13 2.210(11) yes
Ru2 C14 2.183(11) yes
Ru2 C15 2.190(12) yes
S1 O2 1.42(1) yes
S1 O3 1.443(11) yes
S1 O4 1.382(11) yes
S1 C23 1.807(19) yes
F1 C23 1.30(2) yes
F2 C23 1.34(2) yes
F3 C23 1.30(2) yes
C1 C2 1.431(19) yes
C1 C5 1.413(19) yes
C1 C6 1.47(2) yes
C2 C3 1.374(19) yes
C2 C7 1.504(19) yes
C3 C4 1.399(18) yes
C3 C8 1.532(19) yes
C4 C5 1.402(19) yes
C4 C9 1.522(19) yes
C5 C10 1.544(19) yes
C6 H7 0.95000(8) no
C6 H8 0.95002(8) no
C6 H9 0.95006(7) no
C7 H10 0.95000(7) no
C7 H11 0.95003(8) no
C7 H12 0.95000(8) no
C8 H13 0.94994(9) no
C8 H14 0.94994(7) no
C8 H15 0.94999(8) no
C9 H16 0.95000(8) no
C9 H17 0.94997(7) no
C9 H18 0.94999(9) no
C10 H19 0.95003(8) no
C10 H20 0.95006(8) no
C10 H21 0.95000(8) no
C11 C12 1.431(16) yes
C11 C15 1.435(16) yes
C11 C16 1.500(17) yes
C12 C13 1.400(17) yes
C12 C17 1.498(17) yes
C13 C14 1.438(18) yes
C13 C18 1.502(17) yes
C14 C15 1.443(17) yes
C14 C19 1.494(18) yes
C15 C20 1.482(17) yes
C16 H22 0.95000(8) no
C16 H23 0.94998(7) no
C16 H24 0.95001(8) no
C17 H25 0.95000(9) no
C17 H26 0.94998(9) no
C17 H27 0.95006(6) no
C18 H28 0.94996(6) no
C18 H29 0.94998(8) no
C18 H30 0.94997(7) no
C19 H31 0.94998(9) no
C19 H32 0.95002(6) no
C19 H33 0.94997(9) no
C20 H34 0.94996(9) no
C20 H35 0.95004(6) no
C20 H36 0.94999(6) no
C21 H1 0.95003(6) no
C21 H2 0.94999(8) no
C21 H3 0.94997(9) no
C22 H4 0.94999(9) no
C22 H5 0.95002(6) no
C22 H6 0.94996(7) no

loop_
_geom_contact_atom_site_label_1
_geom_contact_atom_site_label_2
_geom_contact_site_symmetry_2
_geom_contact_distance
_geom_contact_publ_flag
Te1 Ru1 . 2.5701(13) yes
Te1 Ru2 . 2.5857(12) yes
Te1 Cl1 . 3.569(4) yes
Te1 O1 . 3.365(7) yes
Te1 C2 . 3.475(13) yes
Te1 C3 . 3.328(12) yes
Te1 C8 . 3.524(14) yes
Te1 C11 . 3.404(11) yes
Te1 C15 . 3.369(12) yes
Te1 C20 . 3.597(13) yes
Te1 C21 . 2.115(13) yes
Te1 H1 . 2.591(15) no
Te1 H2 . 2.592(13) no
Te1 H3 . 2.591(13) no
Te1 H11 . 3.067(17) no
Te1 H14 . 2.909(13) no
Te1 H14 2_565 3.560(16) no
Te1 H22 . 3.389(14) no
Te1 H24 . 3.451(14) no
Te1 H34 . 2.970(13) no
Te2 Ru1 . 2.5815(13) yes
Te2 Ru2 . 2.5890(13) yes
Te2 Cl1 . 3.579(3) yes
Te2 O1 . 3.411(7) yes
Te2 C4 . 3.410(12) yes
Te2 C5 . 3.415(13) yes
Te2 C13 . 3.530(12) yes
Te2 C14 . 3.365(12) yes
Te2 C19 . 3.551(14) yes
Te2 C22 . 2.178(13) yes
Te2 H4 . 2.650(13) no
Te2 H5 . 2.652(14) no
Te2 H6 . 2.651(14) no
Te2 H17 . 3.527(17) no
Te2 H18 . 3.527(15) no
Te2 H20 . 3.477(17) no
Te2 H21 . 3.380(17) no
Te2 H28 . 3.575(15) no
Te2 H30 . 3.585(15) no
Te2 H31 . 3.278(15) no
Te2 H33 . 3.435(14) no
Ru1 Ru2 . 2.9773(13) yes
Ru1 Cl1 . 2.443(3) yes
Ru1 C1 . 2.216(12) yes
Ru1 C2 . 2.210(12) yes
Ru1 C3 . 2.179(11) yes
Ru1 C4 . 2.190(12) yes
Ru1 C5 . 2.198(12) yes
Ru1 C6 . 3.322(15) yes
Ru1 C7 . 3.347(15) yes
Ru1 C8 . 3.396(13) yes
Ru1 C9 . 3.403(14) yes
Ru1 C10 . 3.383(15) yes
Ru1 H7 . 3.329(16) no
Ru1 H11 . 3.361(15) no
Ru1 H14 . 3.468(13) no
Ru1 H17 . 3.461(15) no
Ru1 H21 . 3.407(15) no
Ru2 O1 . 2.227(7) yes
Ru2 C11 . 2.219(11) yes
Ru2 C12 . 2.223(12) yes
Ru2 C13 . 2.210(11) yes
Ru2 C14 . 2.183(11) yes
Ru2 C15 . 2.190(12) yes
Ru2 C16 . 3.375(13) yes
Ru2 C17 . 3.329(13) yes
Ru2 C18 . 3.342(13) yes
Ru2 C19 . 3.365(13) yes
Ru2 C20 . 3.365(12) yes
Ru2 H22 . 3.399(13) no
Ru2 H27 . 3.318(13) no
Ru2 H30 . 3.356(13) no
Ru2 H31 . 3.416(14) no
Ru2 H34 . 3.433(12) no
Cl1 O1 . 3.020(8) yes
Cl1 C1 . 3.287(12) yes
Cl1 C6 . 3.348(16) yes
Cl1 C21 . 3.443(17) yes
Cl1 C22 . 3.411(17) yes
Cl1 H1 . 2.714(16) no
Cl1 H5 . 3.025(16) no
Cl1 H6 . 3.338(16) no
Cl1 H7 . 2.835(17) no
Cl1 H8 . 3.462(16) no
Cl1 H15 1_655 3.28(2) no
Cl1 H17 1_655 3.334(18) no
Cl1 H36 1_655 2.859(14) no
S1 F1 . 2.574(12) yes
S1 F2 . 2.593(11) yes
S1 F3 . 2.585(12) yes
S1 O2 . 1.42(1) yes
S1 O3 . 1.443(11) yes
S1 O4 . 1.382(11) yes
S1 C23 . 1.807(19) yes
S1 H13 2_566 3.338(15) no
S1 H22 1_556 3.300(13) no
S1 H24 1_556 3.581(13) no
S1 H27 2_656 3.142(14) no
S1 H30 2_656 3.502(17) no
S1 H32 2_556 3.447(15) no
F1 F2 . 2.135(19) yes
F1 F3 . 2.12(2) yes
F1 O2 . 2.898(17) yes
F1 O3 . 2.870(18) yes
F1 C6 2_666 3.49(2) yes
F1 C9 1_655 3.41(2) yes
F1 C18 2_656 3.56(2) yes
F1 C23 . 1.30(2) yes
F1 H8 2_666 3.33(2) no
F1 H9 2_666 2.96(2) no
F1 H16 1_655 3.20(2) no
F1 H18 1_655 2.75(2) no
F1 H20 1_655 3.25(3) no
F1 H30 2_656 2.80(2) no
F2 F3 . 2.119(18) yes
F2 O2 . 2.882(14) yes
F2 O4 . 2.932(17) yes
F2 C10 . 3.53(2) yes
F2 C23 . 1.34(2) yes
F2 H4 2_656 3.255(19) no
F2 H6 . 3.106(19) no
F2 H7 . 3.54(2) no
F2 H16 1_655 3.59(2) no
F2 H18 1_655 3.500(19) no
F2 H21 . 2.69(2) no
F2 H32 2_556 3.55(2) no
F2 H33 2_556 3.33(2) no
F3 O3 . 2.991(17) yes
F3 O4 . 2.873(19) yes
F3 C4 2_566 3.467(19) yes
F3 C9 2_566 3.53(2) yes
F3 C23 . 1.30(2) yes
F3 H16 2_566 2.89(2) no
F3 H19 . 3.54(3) no
F3 H21 . 3.51(3) no
O1 O2 2_656 2.701(12) yes
O1 C12 . 3.203(14) yes
O1 C17 . 3.337(16) yes
O1 C21 . 3.284(18) yes
O1 C22 . 3.427(16) yes
O1 H1 . 2.912(17) no
O1 H2 . 3.250(18) no
O1 H5 . 2.753(16) no
O1 H26 . 3.563(15) no
O1 H26 2_655 3.302(16) no
O1 H27 . 2.789(15) no
O1 H32 1_655 3.216(17) no
O1 H35 1_655 3.346(16) no
O1 H36 1_655 3.347(16) no
O2 O3 . 2.370(14) yes
O2 O4 . 2.384(15) yes
O2 C17 2_656 3.489(17) yes
O2 C19 2_556 3.543(18) yes
O2 C22 2_656 3.468(18) yes
O2 C23 . 2.53(2) yes
O2 H4 2_656 3.366(19) no
O2 H5 2_656 2.814(18) no
O2 H22 1_556 3.423(17) no
O2 H27 2_656 2.570(17) no
O2 H30 2_656 2.83(2) no
O2 H32 2_556 2.683(18) no
O3 O4 . 2.410(17) yes
O3 C8 2_566 3.407(18) yes
O3 C17 2_656 3.408(18) yes
O3 C23 . 2.56(2) yes
O3 H2 1_556 3.11(2) no
O3 H8 2_666 2.91(2) no
O3 H13 2_566 2.535(18) no
O3 H15 2_566 3.584(18) no
O3 H22 1_556 3.178(18) no
O3 H25 2_656 3.224(17) no
O3 H27 2_656 2.734(18) no
O3 H30 2_656 3.40(2) no
O4 C13 2_556 3.525(17) yes
O4 C16 1_556 3.294(18) yes
O4 C18 2_556 3.43(2) yes
O4 C23 . 2.52(2) yes
O4 H12 2_566 2.86(2) no
O4 H13 2_566 3.24(2) no
O4 H22 1_556 3.247(19) no
O4 H23 1_556 3.171(19) no
O4 H24 1_556 2.920(18) no
O4 H28 2_556 3.40(2) no
O4 H29 2_556 2.93(2) no
O4 H32 2_556 3.30(2) no
O4 H33 2_556 3.57(2) no
C1 C2 . 1.431(19) yes
C1 C3 . 2.276(19) yes
C1 C4 . 2.303(18) yes
C1 C5 . 1.413(19) yes
C1 C6 . 1.47(2) yes
C1 C7 . 2.60(2) yes
C1 C10 . 2.59(2) yes
C1 H7 . 2.00(2) no
C1 H8 . 2.00(2) no
C1 H9 . 2.00(2) no
C1 H10 . 2.65(2) no
C1 H11 . 3.22(2) no
C1 H12 . 3.16(2) no
C1 H19 . 2.83(2) no
C1 H20 . 3.35(2) no
C1 H21 . 2.84(2) no
C2 C3 . 1.374(19) yes
C2 C4 . 2.270(19) yes
C2 C5 . 2.262(18) yes
C2 C6 . 2.61(2) yes
C2 C7 . 1.504(19) yes
C2 C8 . 2.58(2) yes
C2 H7 . 3.23(2) no
C2 H8 . 2.68(2) no
C2 H9 . 3.16(2) no
C2 H10 . 2.03(2) no
C2 H11 . 2.03(2) no
C2 H12 . 2.03(2) no
C2 H13 . 2.83(2) no
C2 H14 . 2.83(2) no
C2 H15 . 3.32(2) no
C3 C4 . 1.399(18) yes
C3 C5 . 2.24(2) yes
C3 C7 . 2.57(2) yes
C3 C8 . 1.532(19) yes
C3 C9 . 2.59(2) yes
C3 H10 . 3.31(2) no
C3 H11 . 2.83(2) no
C3 H12 . 2.83(2) no
C3 H13 . 2.056(17) no
C3 H14 . 2.053(19) no
C3 H15 . 2.05(2) no
C3 H16 . 2.83(2) no
C3 H17 . 2.84(2) no
C3 H18 . 3.34(2) no
C4 C5 . 1.402(19) yes
C4 C8 . 2.59(2) yes
C4 C9 . 1.522(19) yes
C4 C10 . 2.64(2) yes
C4 H13 . 3.11(2) no
C4 H14 . 3.24(2) no
C4 H15 . 2.65(2) no
C4 H16 . 2.046(18) no
C4 H17 . 2.05(2) no
C4 H18 . 2.045(19) no
C4 H19 . 3.19(2) no
C4 H20 . 2.72(2) no
C4 H21 . 3.26(2) no
C5 C6 . 2.57(2) yes
C5 C9 . 2.63(2) yes
C5 C10 . 1.544(19) yes
C5 H7 . 2.82(2) no
C5 H8 . 3.32(2) no
C5 H9 . 2.82(2) no
C5 H16 . 3.14(2) no
C5 H17 . 3.27(2) no
C5 H18 . 2.72(2) no
C5 H19 . 2.064(19) no
C5 H20 . 2.06(2) no
C5 H21 . 2.07(2) no
C6 C7 . 3.20(3) yes
C6 C10 . 3.11(3) yes
C6 H7 . 0.95000(8) no
C6 H8 . 0.95002(8) no
C6 H9 . 0.95006(7) no
C6 H10 . 2.78(3) no
C6 H19 . 3.08(3) no
C6 H19 2_566 3.35(3) no
C6 H21 . 3.06(3) no
C6 H29 1_565 3.30(2) no
C7 C8 . 3.15(3) yes
C7 H8 . 2.79(3) no
C7 H10 . 0.95000(7) no
C7 H11 . 0.95003(8) no
C7 H12 . 0.95000(8) no
C7 H13 . 3.16(3) no
C7 H14 . 3.09(3) no
C7 H24 2_565 3.35(2) no
C7 H25 1_565 3.18(2) no
C7 H29 1_565 3.44(2) no
C7 H34 2_565 3.32(2) no
C8 C9 . 3.12(2) yes
C8 H3 2_565 3.58(2) no
C8 H11 . 3.15(3) no
C8 H12 . 3.09(3) no
C8 H13 . 0.94994(9) no
C8 H14 . 0.94994(7) no
C8 H15 . 0.94999(8) no
C8 H16 . 3.07(2) no
C8 H17 . 3.08(3) no
C8 H34 . 3.34(2) no
C8 H36 . 3.58(2) no
C9 C10 . 3.27(3) yes
C9 H15 . 2.69(2) no
C9 H16 . 0.95000(8) no
C9 H17 . 0.94997(7) no
C9 H18 . 0.94999(9) no
C9 H20 . 2.88(3) no
C9 H31 . 2.96(2) no
C10 H7 . 3.07(3) no
C10 H9 . 3.06(3) no
C10 H9 2_566 3.20(3) no
C10 H18 . 2.88(3) no
C10 H19 . 0.95003(8) no
C10 H19 2_566 3.30(3) no
C10 H20 . 0.95006(8) no
C10 H21 . 0.95000(8) no
C10 H28 2_556 3.02(2) no
C11 C12 . 1.431(16) yes
C11 C13 . 2.300(17) yes
C11 C14 . 2.315(17) yes
C11 C15 . 1.435(16) yes
C11 C16 . 1.500(17) yes
C11 C17 . 2.599(17) yes
C11 C20 . 2.592(16) yes
C11 H22 . 2.026(17) no
C11 H23 . 2.024(17) no
C11 H23 2_555 2.989(17) no
C11 H24 . 2.026(17) no
C11 H25 . 3.176(17) no
C11 H26 . 2.652(16) no
C11 H27 . 3.203(16) no
C11 H34 . 2.833(16) no
C11 H35 . 2.837(15) no
C11 H36 . 3.343(17) no
C12 C13 . 1.400(17) yes
C12 C14 . 2.305(18) yes
C12 C15 . 2.320(17) yes
C12 C16 . 2.588(18) yes
C12 C17 . 1.498(17) yes
C12 C18 . 2.575(19) yes
C12 H22 . 2.829(18) no
C12 H23 . 2.824(18) no
C12 H23 2_555 3.410(18) no
C12 H24 . 3.344(18) no
C12 H25 . 2.024(17) no
C12 H26 . 2.024(18) no
C12 H27 . 2.024(17) no
C12 H28 . 3.324(19) no
C12 H29 . 2.823(18) no
C12 H30 . 2.822(19) no
C13 C14 . 1.438(18) yes
C13 C15 . 2.324(17) yes
C13 C17 . 2.586(19) yes
C13 C18 . 1.502(17) yes
C13 C19 . 2.63(2) yes
C13 H25 . 2.837(18) no
C13 H26 . 3.330(19) no
C13 H27 . 2.839(19) no
C13 H28 . 2.028(18) no
C13 H29 . 2.027(17) no
C13 H30 . 2.028(18) no
C13 H31 . 3.27(2) no
C13 H32 . 3.15(2) no
C13 H33 . 2.701(19) no
C14 C15 . 1.443(17) yes
C14 C18 . 2.623(19) yes
C14 C19 . 1.494(18) yes
C14 C20 . 2.610(19) yes
C14 H23 2_555 3.469(19) no
C14 H28 . 2.684(19) no
C14 H29 . 3.184(19) no
C14 H30 . 3.24(2) no
C14 H31 . 2.019(19) no
C14 H32 . 2.020(18) no
C14 H33 . 2.020(18) no
C14 H34 . 3.26(2) no
C14 H35 . 3.127(19) no
C14 H36 . 2.678(19) no
C15 C16 . 2.635(17) yes
C15 C19 . 2.596(18) yes
C15 C20 . 1.482(17) yes
C15 H22 . 3.252(17) no
C15 H23 . 3.185(17) no
C15 H23 2_555 3.041(18) no
C15 H24 . 2.708(17) no
C15 H31 . 2.833(18) no
C15 H32 . 2.835(18) no
C15 H33 . 3.353(19) no
C15 H34 . 2.010(18) no
C15 H35 . 2.009(17) no
C15 H36 . 2.008(17) no
C16 C17 . 3.13(2) yes
C16 C20 . 3.211(19) yes
C16 H12 2_565 3.40(2) no
C16 H22 . 0.95000(8) no
C16 H23 . 0.94998(7) no
C16 H23 2_555 3.39(3) no
C16 H24 . 0.95001(8) no
C16 H26 . 2.691(19) no
C16 H34 . 3.148(19) no
C16 H35 . 3.201(19) no
C17 C18 . 3.15(2) yes
C17 H2 2_655 2.901(19) no
C17 H10 1_545 3.48(2) no
C17 H22 . 3.06(2) no
C17 H22 2_655 3.466(19) no
C17 H23 . 3.10(2) no
C17 H25 . 0.95000(9) no
C17 H26 . 0.94998(9) no
C17 H27 . 0.95006(6) no
C17 H29 . 3.13(2) no
C17 H30 . 3.10(2) no
C17 H35 2_555 3.26(2) no
C18 C19 . 3.23(2) yes
C18 H9 1_545 3.56(2) no
C18 H20 2_556 3.04(2) no
C18 H25 . 3.10(2) no
C18 H27 . 3.13(2) no
C18 H28 . 0.94996(6) no
C18 H29 . 0.94998(8) no
C18 H30 . 0.94997(7) no
C18 H33 . 2.83(2) no
C19 C20 . 3.16(2) yes
C19 H5 1_455 3.07(2) no
C19 H17 . 3.05(2) no
C19 H28 . 2.82(2) no
C19 H31 . 0.94998(9) no
C19 H32 . 0.95002(6) no
C19 H33 . 0.94997(9) no
C19 H36 . 2.76(2) no
C20 H1 1_455 3.16(2) no
C20 H11 2_565 3.53(2) no
C20 H12 2_565 3.57(2) no
C20 H14 . 3.54(2) no
C20 H15 . 3.40(2) no
C20 H23 2_555 3.39(2) no
C20 H24 . 2.82(2) no
C20 H31 . 3.12(2) no
C20 H32 . 3.12(2) no
C20 H34 . 0.94996(9) no
C20 H35 . 0.95004(6) no
C20 H36 . 0.94999(6) no
C21 H1 . 0.95003(6) no
C21 H2 . 0.94999(8) no
C21 H3 . 0.94997(9) no
C21 H10 2_665 3.44(2) no
C21 H13 2_565 3.60(2) no
C21 H22 . 3.56(2) no
C21 H25 2_655 3.282(19) no
C21 H26 2_655 3.58(2) no
C21 H35 1_655 3.47(2) no
C22 H4 . 0.94999(9) no
C22 H5 . 0.95002(6) no
C22 H6 . 0.94996(7) no
C22 H32 1_655 3.27(2) no
H1 H2 . 1.55138(11) no
H1 H3 . 1.55133(13) no
H1 H3 2_665 3.44(3) no
H1 H10 2_665 3.53(2) no
H1 H11 2_665 3.48(2) no
H1 H25 2_655 3.386(19) no
H1 H26 2_655 3.59(2) no
H1 H34 1_655 3.32(2) no
H1 H35 1_655 2.78(2) no
H1 H36 1_655 2.88(2) no
H2 H3 . 1.55132(15) no
H2 H10 2_665 3.14(2) no
H2 H13 2_565 3.47(2) no
H2 H22 . 2.92(2) no
H2 H25 2_655 2.475(19) no
H2 H26 2_655 2.78(2) no
H2 H27 2_655 2.977(19) no
H2 H35 1_655 3.31(2) no
H3 H3 2_665 3.00(3) no
H3 H10 2_665 3.10(2) no
H3 H11 . 3.28(2) no
H3 H11 2_665 3.32(3) no
H3 H13 2_565 3.23(2) no
H3 H14 2_565 3.46(2) no
H3 H15 2_565 3.47(2) no
H4 H5 . 1.55142(13) no
H4 H6 . 1.55128(15) no
H4 H6 2_656 3.27(3) no
H4 H18 2_556 3.28(2) no
H4 H30 . 3.50(2) no
H4 H31 2_556 3.54(2) no
H4 H32 1_655 3.57(2) no
H4 H33 2_556 3.32(2) no
H5 H6 . 1.55131(12) no
H5 H31 1_655 3.09(2) no
H5 H32 1_655 2.39(2) no
H5 H33 1_655 3.31(2) no
H6 H6 2_656 3.41(3) no
H6 H21 . 3.03(2) no
H6 H32 1_655 3.53(2) no
H6 H33 2_556 3.17(2) no
H7 H8 . 1.55139(15) no
H7 H9 . 1.55145(13) no
H7 H10 . 3.46(3) no
H7 H16 1_655 2.95(2) no
H7 H19 . 3.16(3) no
H7 H21 . 2.73(3) no
H8 H9 . 1.55140(12) no
H8 H10 . 2.14(3) no
H8 H11 . 3.44(3) no
H8 H12 . 3.38(3) no
H8 H29 1_565 2.96(2) no
H8 H30 1_565 3.57(2) no
H9 H10 . 3.34(3) no
H9 H19 . 2.73(3) no
H9 H19 2_566 2.49(3) no
H9 H20 2_566 3.07(2) no
H9 H21 . 3.12(3) no
H9 H29 1_565 2.94(2) no
H9 H30 1_565 3.50(2) no
H10 H11 . 1.5514(1) no
H10 H12 . 1.55133(12) no
H10 H25 1_565 2.54(2) no
H10 H29 1_565 3.03(2) no
H11 H12 . 1.55141(13) no
H11 H13 . 3.29(3) no
H11 H14 . 2.80(3) no
H11 H14 2_565 3.56(3) no
H11 H24 2_565 3.55(2) no
H11 H34 2_565 2.83(2) no
H11 H35 2_565 3.41(2) no
H12 H13 . 2.81(3) no
H12 H14 . 3.11(3) no
H12 H24 2_565 2.46(2) no
H12 H25 1_565 3.01(3) no
H12 H29 1_565 3.16(3) no
H12 H34 2_565 3.00(2) no
H12 H35 2_565 3.28(2) no
H13 H14 . 1.55124(12) no
H13 H15 . 1.55126(15) no
H13 H16 . 3.34(2) no
H13 H24 2_565 3.54(2) no
H14 H14 2_565 3.47(3) no
H14 H15 . 1.5513(1) no
H14 H34 . 2.81(2) no
H14 H36 . 3.45(2) no
H15 H16 . 2.59(2) no
H15 H17 . 2.47(2) no
H15 H34 . 3.03(2) no
H15 H36 . 2.90(2) no
H16 H17 . 1.55132(13) no
H16 H18 . 1.55134(13) no
H16 H20 . 3.41(3) no
H16 H31 . 3.58(2) no
H17 H18 . 1.55135(13) no
H17 H20 . 3.58(3) no
H17 H31 . 2.10(2) no
H17 H32 . 3.50(2) no
H17 H33 . 3.50(2) no
H17 H36 . 3.11(2) no
H18 H19 . 3.44(3) no
H18 H20 . 2.26(3) no
H18 H21 . 3.56(3) no
H18 H31 . 3.10(2) no
H19 H19 2_566 2.44(3) no
H19 H20 . 1.55146(13) no
H19 H21 . 1.55137(13) no
H19 H28 2_556 3.26(2) no
H19 H29 2_556 3.47(2) no
H20 H21 . 1.55136(12) no
H20 H28 2_556 2.42(2) no
H20 H29 2_556 3.17(2) no
H20 H30 2_556 3.08(2) no
H21 H28 2_556 2.95(2) no
H22 H23 . 1.55130(11) no
H22 H24 . 1.55137(13) no
H22 H26 . 2.47(2) no
H22 H26 2_655 3.232(19) no
H22 H27 . 3.57(2) no
H22 H27 2_655 2.896(19) no
H23 H23 2_555 3.01(3) no
H23 H24 . 1.55132(15) no
H23 H24 2_555 3.57(3) no
H23 H25 . 3.48(2) no
H23 H26 . 2.579(19) no
H23 H35 . 3.533(19) no
H23 H35 2_555 2.82(2) no
H24 H34 . 2.58(2) no
H24 H35 . 2.738(19) no
H25 H26 . 1.55137(14) no
H25 H27 . 1.5514(1) no
H25 H29 . 2.79(2) no
H25 H30 . 3.15(2) no
H25 H35 2_555 2.87(2) no
H26 H26 2_655 3.02(3) no
H26 H27 . 1.55137(14) no
H26 H27 2_655 3.36(3) no
H26 H35 2_555 2.895(19) no
H27 H29 . 3.24(2) no
H27 H30 . 2.79(2) no
H28 H29 . 1.55129(12) no
H28 H30 . 1.55137(12) no
H28 H31 . 3.51(2) no
H28 H32 . 3.38(2) no
H28 H33 . 2.19(2) no
H29 H30 . 1.5513(1) no
H29 H33 . 3.39(2) no
H30 H33 . 3.51(2) no
H31 H32 . 1.55137(11) no
H31 H33 . 1.55131(15) no
H31 H36 . 2.53(2) no
H32 H33 . 1.55137(11) no
H32 H35 . 3.39(2) no
H32 H36 . 2.66(2) no
H34 H35 . 1.55138(12) no
H34 H36 . 1.55131(11) no
H35 H36 . 1.55140(13) no

loop_
_geom_torsion_atom_site_label_1
_geom_torsion_atom_site_label_2
_geom_torsion_atom_site_label_3
_geom_torsion_atom_site_label_4
_geom_torsion
_geom_torsion_publ_flag
O2 S1 C23 F1 -60.9(3) yes
O2 S1 C23 F2 58.3(3) yes
O2 S1 C23 F3 177.0(2) yes
O3 S1 C23 F1 55.0(3) yes
O3 S1 C23 F2 174.3(2) yes
O3 S1 C23 F3 -67.1(3) yes
O4 S1 C23 F1 177.6(2) yes
O4 S1 C23 F2 -63.1(3) yes
O4 S1 C23 F3 55.5(3) yes
Ru1 C1 C2 Ru1 0.00(8) yes
Ru1 C1 C2 C3 61.1(1) yes
Ru1 C1 C2 C7 -123.4(2) yes
C5 C1 C2 Ru1 -62.7(1) yes
C5 C1 C2 C3 -1.6(2) yes
C5 C1 C2 C7 173.9(2) yes
C6 C1 C2 Ru1 123.1(3) yes
C6 C1 C2 C3 -175.9(3) yes
C6 C1 C2 C7 -0.3(4) yes
Ru1 C1 C5 Ru1 0.00(8) yes
Ru1 C1 C5 C4 -61.3(1) yes
Ru1 C1 C5 C10 124.7(2) yes
C2 C1 C5 Ru1 62.8(1) yes
C2 C1 C5 C4 1.5(2) yes
C2 C1 C5 C10 -172.4(2) yes
C6 C1 C5 Ru1 -122.8(3) yes
C6 C1 C5 C4 175.9(2) yes
C6 C1 C5 C10 2.0(4) yes
Ru1 C2 C3 Ru1 0.00(8) yes
Ru1 C2 C3 C4 62.7(1) yes
Ru1 C2 C3 C8 -129.4(2) yes
C1 C2 C3 Ru1 -61.6(1) yes
C1 C2 C3 C4 1.1(2) yes
C1 C2 C3 C8 169.0(2) yes
C7 C2 C3 Ru1 123.0(3) yes
C7 C2 C3 C4 -174.3(2) yes
C7 C2 C3 C8 -6.4(4) yes
Ru1 C3 C4 Ru1 0.00(8) yes
Ru1 C3 C4 C5 63.3(1) yes
Ru1 C3 C4 C9 -128.5(2) yes
C2 C3 C4 Ru1 -63.5(1) yes
C2 C3 C4 C5 -0.1(2) yes
C2 C3 C4 C9 168.0(2) yes
C8 C3 C4 Ru1 128.4(2) yes
C8 C3 C4 C5 -168.2(2) yes
C8 C3 C4 C9 -0.1(3) yes
Ru1 C4 C5 Ru1 0.00(8) yes
Ru1 C4 C5 C1 61.9(1) yes
Ru1 C4 C5 C10 -124.5(2) yes
C3 C4 C5 Ru1 -62.8(1) yes
C3 C4 C5 C1 -0.9(2) yes
C3 C4 C5 C10 172.7(2) yes
C9 C4 C5 Ru1 129.5(2) yes
C9 C4 C5 C1 -168.6(2) yes
C9 C4 C5 C10 5.0(4) yes
Ru2 C11 C12 Ru2 0.00(8) yes
Ru2 C11 C12 C13 61.5(1) yes
Ru2 C11 C12 C17 -121.0(2) yes
C15 C11 C12 Ru2 -60.5(1) yes
C15 C11 C12 C13 1.0(2) yes
C15 C11 C12 C17 178.5(2) yes
C16 C11 C12 Ru2 125.3(2) yes
C16 C11 C12 C13 -173.2(2) yes
C16 C11 C12 C17 4.3(3) yes
Ru2 C11 C15 Ru2 0.00(8) yes
Ru2 C11 C15 C14 -62.2(1) yes
Ru2 C11 C15 C20 129.1(2) yes
C12 C11 C15 Ru2 61.4(1) yes
C12 C11 C15 C14 -0.8(2) yes
C12 C11 C15 C20 -169.4(2) yes
C16 C11 C15 Ru2 -124.7(2) yes
C16 C11 C15 C14 173.1(2) yes
C16 C11 C15 C20 4.4(3) yes
Ru2 C12 C13 Ru2 0.00(8) yes
Ru2 C12 C13 C14 60.7(1) yes
Ru2 C12 C13 C18 -123.5(2) yes
C11 C12 C13 Ru2 -61.5(1) yes
C11 C12 C13 C14 -0.8(2) yes
C11 C12 C13 C18 175.0(2) yes
C17 C12 C13 Ru2 121.0(2) yes
C17 C12 C13 C14 -178.3(2) yes
C17 C12 C13 C18 -2.5(3) yes
Ru2 C13 C14 Ru2 0.00(8) yes
Ru2 C13 C14 C15 62.4(1) yes
Ru2 C13 C14 C19 -128.9(2) yes
C12 C13 C14 Ru2 -62.1(1) yes
C12 C13 C14 C15 0.3(2) yes
C12 C13 C14 C19 169.0(2) yes
C18 C13 C14 Ru2 122.2(2) yes
C18 C13 C14 C15 -175.4(2) yes
C18 C13 C14 C19 -6.7(3) yes
Ru2 C14 C15 Ru2 0.00(8) yes
Ru2 C14 C15 C11 63.3(1) yes
Ru2 C14 C15 C20 -128.2(2) yes
C13 C14 C15 Ru2 -63.0(1) yes
C13 C14 C15 C11 0.3(2) yes
C13 C14 C15 C20 168.8(2) yes
C19 C14 C15 Ru2 127.9(2) yes
C19 C14 C15 C11 -168.9(2) yes
C19 C14 C15 C20 -0.3(3) yes
